data_1535281
loop_
_publ_author_name
'Meyer, G.'
'Klein, D.'

_publ_section_title
;
 Zwei neue Ammoniakate des Scandiumtrichlorides, Sc Cl3 (N H3) und Sc Cl3
 (N H3)2
;
_journal_name_full 'Zeitschrift fuer Anorganische und Allgemeine Chemie'
_journal_page_first 1447
_journal_page_last 1450
_journal_volume 628
_journal_year 2002
_chemical_formula_sum 'Cl3 H3 N Sc'
_chemical_name_systematic '(Sc (N H3)) Cl3'
_space_group_IT_number 2
_symmetry_space_group_name_Hall '-P 1'
_symmetry_space_group_name_H-M 'P -1'
_cell_angle_alpha 72.39
_cell_angle_beta 78.19
_cell_angle_gamma 79.81
_cell_formula_units_Z 4
_cell_length_a 7.007
_cell_length_b 9.171
_cell_length_c 9.215
_cell_volume 548.256
_citation_journal_id_ASTM ZAACAB
_cod_data_source_file Meyer_ZAACAB_2002_673.cif
_cod_data_source_block H3Cl3N1Sc1
_cod_original_cell_volume 548.2563
_cod_original_formula_sum 'H3 Cl3 N1 Sc1'
_cod_database_code 1535281

loop_
_symmetry_equiv_pos_as_xyz
x,y,z
-x,-y,-z

loop_
_atom_site_label
_atom_site_type_symbol
_atom_site_fract_x
_atom_site_fract_y
_atom_site_fract_z
_atom_site_occupancy
_atom_site_U_iso_or_equiv
N2 N-3 0.701 0.7043 0.4574 1 0.0
H4 H+1 0.717 0.724 0.372 1 0.0
N1 N-3 0.2901 0.7884 1.0347 1 0.0
Cl3 Cl-1 0.10566 0.45545 1.16008 1 0.0
Sc2 Sc+3 0.08358 0.6952 0.93893 1 0.0
Sc1 Sc+3 0.40107 0.80745 0.54973 1 0.0
H2 H+1 0.279 0.77 1.13 1 0.0
Cl6 Cl-1 0.4133 1.04986 0.33314 1 0.0
Cl4 Cl-1 0.23278 0.68981 0.42373 1 0.0
H6 H+1 0.717 0.611 0.474 1 0.0
H5 H+1 0.799 0.701 0.495 1 0.0
H1 H+1 0.273 0.877 1.019 1 0.0
H3 H+1 0.413 0.772 0.996 1 0.0
Cl2 Cl-1 0.09111 0.9161 0.69965 1 0.0
Cl1 Cl-1 0.39863 0.58432 0.78756 1 0.0
Cl5 Cl-1 -0.20354 0.82007 1.06463 1 0.0
